data_7251209
loop_
_publ_author_name
'Uran, Erik'
'Lozin\<sek, Matic'

_publ_section_title
;
 Hydrogen-bonded salt cocrystals of xenon difluoride and protonated
 perfluoroamides
;
_journal_name_full CrystEngComm
_journal_paper_doi 10.1039/D5CE00956A
_journal_year 2025
_chemical_formula_moiety 'As F6, C2 H3 F3 N O, C2 H2 F3 N O'
_chemical_formula_sum 'C4 H5 As F12 N2 O2'
_chemical_formula_weight 416.02
_space_group_crystal_system triclinic
_space_group_IT_number 2
_space_group_name_Hall '-P 1'
_space_group_name_H-M_alt 'P -1'
_atom_sites_solution_hydrogens difmap
_atom_sites_solution_primary dual
_audit_creation_date 2025-10-02
_audit_creation_method
;
Olex2 1.5
(compiled 2025.07.13 svn.rb7424aed for OlexSys, GUI svn.r7314)
;
_audit_update_record
;
2025-10-03 deposited with the CCDC.	2025-11-03 downloaded from the CCDC.
;
_cell_angle_alpha 108.936(5)
_cell_angle_beta 93.107(5)
_cell_angle_gamma 102.904(5)
_cell_formula_units_Z 2
_cell_length_a 5.2815(3)
_cell_length_b 10.1517(6)
_cell_length_c 12.4911(6)
_cell_measurement_reflns_used 6114
_cell_measurement_temperature 100.00(10)
_cell_measurement_theta_max 75.8360
_cell_measurement_theta_min 3.7370
_cell_volume 611.63(6)
_computing_cell_refinement 'CrysAlisPro 1.171.44.117a (Rigaku OD, 2025)'
_computing_data_collection 'CrysAlisPro system (CCD 43.115a 64-bit (release 15-03-2024))'
_computing_data_reduction 'CrysAlisPro 1.171.44.117a (Rigaku OD, 2025)'
_computing_molecular_graphics 'Olex2 1.5 (Dolomanov et al., 2009)'
_computing_publication_material 'Olex2 1.5 (Dolomanov et al., 2009)'
_computing_structure_refinement 'SHELXL 2019/3 (Sheldrick, 2015)'
_computing_structure_solution 'SHELXT 2018/2 (Sheldrick, 2018)'
_diffrn_ambient_environment N~2~
_diffrn_ambient_temperature 100.00(10)
_diffrn_detector 'Hybrid Pixel Array Detector'
_diffrn_detector_area_resol_mean 13.3333
_diffrn_detector_type 'Eiger2 R CdTe 1M'
_diffrn_measured_fraction_theta_full 0.999
_diffrn_measured_fraction_theta_max 0.988
_diffrn_measurement_details
;
List of Runs (angles in degrees, time in seconds):

  # Type    Start    End  Width  t~exp~   \w     \q     \k     \f   Frames
#--------------------------------------------------------------------------
  1  \w   -115.00 -81.00   0.50    0.50    --  -47.94 -42.00 -91.97   68
  2  \w    -58.00 -16.00   0.50    0.50    --  -47.94  57.00 -60.00   84
  3  \w    -71.00 -26.00   0.50    0.50    --  -47.94 -77.00  60.00   90
  4  \w    -14.00  12.00   0.50    0.50    --  -47.94  57.00 -60.00   52
  5  \w    -78.00 -44.00   0.50    0.50    --  -47.94 -42.00 -91.97   68
  6  \w    -95.00 -43.00   0.50    0.50    --  -47.94 -41.00  98.25  104
  7  \w    -98.00 -72.00   0.50    0.50    --  -47.94 -77.00-180.00   52
  8  \w    -52.00 -26.00   0.50    0.50    --  -47.94 -77.00   0.00   52
  9  \w    -52.00 -26.00   0.50    0.50    --  -47.94 -77.00 -90.00   52
 10  \w    -76.00 -43.00   0.50    0.50    --  -47.94 -47.00 157.59   66
 11  \w    -54.00 -28.00   0.50    0.50    --  -47.94 -77.00 -30.00   52
 12  \w    -56.00 -29.00   0.50    0.50    --  -47.94 -77.00-180.00   54
 13  \w     44.00  69.00   0.50    0.50    --   47.94 -77.00 -30.00   50
 14  \w     28.00  53.00   0.50    0.50    --   47.94  77.00  60.00   50
 15  \w     -8.00  33.00   0.50    0.50    --   47.94 -77.00 -30.00   82
 16  \w     37.00  81.00   0.50    0.50    --   47.94  57.00   0.00   88
 17  \w     29.00  65.00   0.50    0.50    --   47.94  77.00 150.00   72
 18  \w     29.00  58.00   0.50    0.50    --   47.94  77.00-150.00   58
 19  \w     -4.00  58.00   0.50    0.50    --   47.94 -77.00 150.00  124
 20  \w     37.00  76.00   0.50    0.50    --   47.94  57.00 -60.00   78
 21  \w     28.00  53.00   0.50    0.50    --   47.94  77.00 -90.00   50
 22  \w     38.00  64.00   0.50    0.50    --   47.94  57.00-150.00   52
 23  \w     31.00  58.00   0.50    0.50    --   47.94  77.00  90.00   54
 24  \w    -90.00 -63.00   0.50    1.50    --  -82.50 -73.00 -81.18   54
 25  \w    -52.00 -22.00   0.50    1.50    --  -82.50  45.00-120.00   60
 26  \w    -88.00 -63.00   0.50    1.50    --  -82.50 -71.00-121.39   50
 27  \w    -54.00 -29.00   0.50    1.50    --  -82.50  45.00  60.00   50
 28  \w    -89.00 -63.00   0.50    1.50    --  -82.50 -72.00 121.98   52
 29  \w    -91.00 -65.00   0.50    1.50    --  -82.50 -66.00 -31.15   52
 30  \w    -88.00 -63.00   0.50    1.50    --  -82.50 -73.00-105.86   50
 31  \w    -54.00 -29.00   0.50    1.50    --  -82.50  45.00 -30.00   50
 32  \w    -90.00 -64.00   0.50    1.50    --  -82.50 -70.00  -8.12   52
 33  \w    -90.00 -65.00   0.50    1.50    --  -82.50 -68.00 -65.00   50
 34  \w    -90.00 -63.00   0.50    1.50    --  -82.50 -71.00  98.39   54
 35  \w    -94.00 -69.00   0.50    1.50    --  -82.50 -61.00-150.00   50
 36  \w    -88.00 -62.00   0.50    1.50    --  -82.50 -74.00  45.66   52
 37  \w    -94.00 -61.00   0.50    1.50    --  -82.50 -77.00  30.00   66
 38  \w    -91.00 -65.00   0.50    1.50    --  -82.50 -68.00 177.38   52
 39  \w    -49.00 -23.00   0.50    1.50    --  -82.50  45.00   0.00   52
 40  \w    -94.00 -67.00   0.50    1.50    --  -82.50 -66.00  54.95   54
 41  \w    -86.00 -61.00   0.50    1.50    --  -82.50 -77.00-150.00   50
 42  \w    -91.00 -66.00   0.50    1.50    --  -82.50 -65.00 -56.01   50
 43  \w    -53.00 -26.00   0.50    1.50    --  -82.50  45.00 150.00   54
 44  \w    -87.00 -61.00   0.50    1.50    --  -82.50 -77.00  90.00   52
 45  \w    -88.00 -63.00   0.50    1.50    --  -82.50 -73.00 156.16   50
 46  \w    -54.00 -29.00   0.50    1.50    --  -82.50  45.00  90.00   50
 47  \w     91.00 143.00   0.50    1.50    --  104.00  61.00 -60.00  104
 48  \w    132.00 158.00   0.50    1.50    --  104.00  77.00  60.00   52
 49  \w    121.00 168.00   0.50    1.50    --  104.00  45.00  60.00   94
 50  \w     87.00 125.00   0.50    1.50    --  104.00  77.00  60.00   76
 51  \w     90.00 147.00   0.50    1.50    --  104.00  61.00 120.00  114
 52  \w    133.00 161.00   0.50    1.50    --  104.00  77.00 -30.00   56
 53  \w     83.00 109.00   0.50    1.50    --  104.00  77.00 -30.00   52
 54  \w     54.00  88.00   0.50    1.50    --  104.00 -77.00  60.00   68
 55  \w     49.00  96.00   0.50    1.50    --  104.00 -77.00 -60.00   94
 56  \w     51.00  96.00   0.50    1.50    --  104.00 -77.00 -30.00   90
 57  \w    126.00 159.00   0.50    1.50    --  104.00  77.00-180.00   66
 58  \w     87.00 120.00   0.50    1.50    --  104.00  77.00-180.00   66
 59  \w    139.00 165.00   0.50    1.50    --  104.00  61.00 150.00   52
 60  \w     93.00 132.00   0.50    1.50    --  104.00  61.00 150.00   78
 61  \w     90.00 123.00   0.50    1.50    --  104.00  61.00-120.00   66
 62  \w    131.00 164.00   0.50    1.50    --  104.00  61.00-120.00   66
 63  \w     77.00 104.00   0.50    1.50    --  104.00 -80.00 153.99   54
 64  \w     84.00 110.00   0.50    1.50    --  104.00  77.00-150.00   52
 65  \w     48.00  87.00   0.50    1.50    --  104.00 -77.00 -90.00   78
 66  \w     47.00  76.00   0.50    1.50    --  104.00 -80.00 153.99   58
 67  \w     93.00 120.00   0.50    1.50    --  104.00  61.00-180.00   54
 68  \w    136.00 162.00   0.50    1.50    --  104.00  45.00 -90.00   52
 69  \w    133.00 161.00   0.50    1.50    --  104.00  77.00  90.00   56
 70  \w     49.00  75.00   0.50    1.50    --  104.00 -66.00-135.89   52
 71  \w     93.00 118.00   0.50    1.50    --  104.00  77.00  90.00   50
 72  \w     91.00 154.00   0.50    1.50    --  104.00  61.00  30.00  126
 73  \w     48.00 124.00   0.50    1.50    --  104.00 -80.00-172.71  152
 74  \w     49.00  96.00   0.50    1.50    --  104.00 -77.00   0.00   94
 75  \w     49.00 103.00   0.50    1.50    --  104.00 -80.00 119.99  108
 76  \w     91.00 123.00   0.50    1.50    --  104.00  61.00   0.00   64
 77  \w    125.00 158.00   0.50    1.50    --  104.00  61.00 -30.00   66
 78  \w    101.00 128.00   0.50    1.50    --  104.00  45.00-180.00   54
 79  \w     95.00 122.00   0.50    1.50    --  104.00  61.00 -30.00   54
 80  \w     88.00 113.00   0.50    1.50    --  104.00 -80.00-146.95   50
 81  \w    123.00 151.00   0.50    1.50    --  104.00  45.00  90.00   56
 82  \w    136.00 161.00   0.50    1.50    --  104.00  77.00  30.00   50
 83  \w     48.00  86.00   0.50    1.50    --  104.00 -77.00  90.00   76
 84  \w    127.00 161.00   0.50    1.50    --  104.00  77.00 150.00   68
 85  \w     85.00 116.00   0.50    1.50    --  104.00  77.00  30.00   62
 86  \w    101.00 134.00   0.50    1.50    --  104.00  45.00 -90.00   66
 87  \w     49.00  79.00   0.50    1.50    --  104.00 -77.00  30.00   60
 88  \w    142.00 170.00   0.50    1.50    --  104.00  45.00   0.00   56
 89  \w     84.00 110.00   0.50    1.50    --  104.00  77.00 150.00   52
 90  \w    124.00 156.00   0.50    1.50    --  104.00  61.00-180.00   64
 91  \w     99.00 164.00   0.50    1.50    --  104.00  61.00-150.00  130
 92  \w    106.00 131.00   0.50    1.50    --  104.00  61.00  90.00   50
 93  \w    139.00 165.00   0.50    1.50    --  104.00  61.00  90.00   52
 94  \w     48.00  74.00   0.50    1.50    --  104.00 -80.00-146.95   52
 95  \w    134.00 159.00   0.50    1.50    --  104.00  77.00 120.00   50
 96  \w     87.00 113.00   0.50    1.50    --  104.00  77.00 120.00   52
 97  \w    136.00 161.00   0.50    1.50    --  104.00  77.00-120.00   50
 98  \w    130.00 161.00   0.50    1.50    --  104.00  77.00 -60.00   62
 99  \w     84.00 109.00   0.50    1.50    --  104.00  77.00 -60.00   50
100  \w     83.00 117.00   0.50    1.50    --  104.00  77.00-120.00   68
101  \w     47.00 111.00   0.50    1.50    --  104.00 -80.00  47.89  128
102  \w    133.00 158.00   0.50    1.50    --  104.00  77.00 -90.00   50
103  \w     84.00 119.00   0.50    1.50    --  104.00  77.00 -90.00   70
104  \w    136.00 161.00   0.50    1.50    --  104.00  77.00   0.00   50
105  \w     83.00 124.00   0.50    1.50    --  104.00  77.00   0.00   82
106  \w    -37.00 -11.00   0.50    0.50    --  -48.19  97.00  74.00   52
107  \w    -55.00 -29.00   0.50    0.50    --  -48.19 -77.00 150.00   52
108  \w    -54.00 -28.00   0.50    0.50    --  -48.19 -77.00-120.00   52
109  \w    -86.00 -40.00   0.50    0.50    --  -48.19 -19.00 150.00   92
110  \w    -53.00 -27.00   0.50    0.50    --  -48.19 -77.00 -60.00   52
111  \w     45.00  72.00   0.50    0.50    --   48.19  38.00 -60.00   54
112  \w    -87.00 -62.00   0.50    1.50    --  -82.50 -74.00-145.16   50
113  \w    -88.00 -62.00   0.50    1.50    --  -82.50 -77.00 -30.00   52
114  \w    -90.00 -64.00   0.50    1.50    --  -82.50 -70.00   1.32   52
115  \w     86.00 111.00   0.50    1.50    --  104.00-125.00-180.00   50
116  \w     54.00  80.00   0.50    1.50    --  104.00-125.00 120.00   52
117  \w     43.00  69.00   0.50    1.50    --  104.00-125.00-180.00   52
118  \w     42.00  68.00   0.50    1.50    --  104.00 -95.00-150.00   52
119  \w     80.00 105.00   0.50    1.50    --  104.00 -95.00-150.00   50
120  \w     48.00  74.00   0.50    1.50    --  104.00-125.00 -60.00   52
121  \w     49.00  74.00   0.50    1.50    --  104.00 -95.00   0.00   50
122  \w     52.00  77.00   0.50    1.50    --  104.00-125.00 150.00   50
123  \w    136.00 162.00   0.50    1.50    --  104.00 125.00-120.00   52
124  \w     43.00  69.00   0.50    1.50    --  104.00-125.00  60.00   52
125  \w     77.00 103.00   0.50    1.50    --  104.00 -95.00  60.00   52
126  \w    109.00 153.00   0.50    1.50    --  104.00 125.00  90.00   88
127  \w    128.00 154.00   0.50    1.50    --  104.00 125.00 120.00   52
128  \w    105.00 154.00   0.50    1.50    --  104.00  45.00-120.00   98
129  \w    128.00 154.00   0.50    1.50    --  104.00 125.00-150.00   52
130  \w     56.00  82.00   0.50    1.50    --  104.00-125.00-150.00   52
131  \w     84.00 110.00   0.50    1.50    --  104.00-125.00-120.00   52
132  \w     99.00 125.00   0.50    1.50    --  104.00  45.00 150.00   52
133  \w     58.00 107.00   0.50    1.50    --  104.00-125.00 -30.00   98
134  \w     80.00 105.00   0.50    1.50    --  104.00 -95.00 -60.00   50
135  \w     61.00  87.00   0.50    1.50    --  104.00-125.00 -90.00   52
136  \w    115.00 141.00   0.50    1.50    --  104.00 125.00 150.00   52
137  \w     44.00  70.00   0.50    1.50    --  104.00-125.00-120.00   52
138  \w     80.00 105.00   0.50    1.50    --  104.00 -95.00   0.00   50
139  \w     79.00 105.00   0.50    1.50    --  104.00 -95.00-120.00   52
140  \w     44.00  72.00   0.50    1.50    --  104.00 -95.00-120.00   56
;
_diffrn_measurement_device 'four-circle diffractometer'
_diffrn_measurement_device_type 'Rigaku OD, XtaLAB Synergy-S, Dualflex, Eiger2 R CdTe 1M'
_diffrn_measurement_method '\w scans'
_diffrn_orient_matrix_type 'CrysAlisPro convention (1999,Acta A55,543-557)'
_diffrn_orient_matrix_UB_11 0.0547182000
_diffrn_orient_matrix_UB_12 0.1241032000
_diffrn_orient_matrix_UB_13 0.1158380000
_diffrn_orient_matrix_UB_21 0.2095728000
_diffrn_orient_matrix_UB_22 -0.0625134000
_diffrn_orient_matrix_UB_23 0.0421975000
_diffrn_orient_matrix_UB_31 0.2106087000
_diffrn_orient_matrix_UB_32 0.0906729000
_diffrn_orient_matrix_UB_33 -0.0461439000
_diffrn_radiation_monochromator mirror
_diffrn_radiation_probe x-ray
_diffrn_radiation_type 'Cu K\a'
_diffrn_radiation_wavelength 1.54184
_diffrn_reflns_av_R_equivalents 0.1016
_diffrn_reflns_av_unetI/netI 0.0595
_diffrn_reflns_Laue_measured_fraction_full 0.999
_diffrn_reflns_Laue_measured_fraction_max 0.988
_diffrn_reflns_limit_h_max 6
_diffrn_reflns_limit_h_min -6
_diffrn_reflns_limit_k_max 12
_diffrn_reflns_limit_k_min -12
_diffrn_reflns_limit_l_max 15
_diffrn_reflns_limit_l_min -15
_diffrn_reflns_number 17976
_diffrn_reflns_point_group_measured_fraction_full 0.999
_diffrn_reflns_point_group_measured_fraction_max 0.988
_diffrn_reflns_theta_full 67.684
_diffrn_reflns_theta_max 76.042
_diffrn_reflns_theta_min 3.777
_diffrn_source 'micro-focus sealed X-ray tube'
_diffrn_source_type 'PhotonJet (Cu) X-ray Source'
_exptl_absorpt_coefficient_mu 5.423
_exptl_absorpt_correction_T_max 0.933
_exptl_absorpt_correction_T_min 0.823
_exptl_absorpt_correction_type gaussian
_exptl_absorpt_process_details
;
CrysAlisPro 1.171.44.117a (Rigaku Oxford Diffraction, 2025)
Numerical absorption correction based on gaussian integration over
a multifaceted crystal model
Empirical absorption correction using spherical harmonics,
implemented in SCALE3 ABSPACK scaling algorithm.
;
_exptl_crystal_colour 'clear colourless'
_exptl_crystal_colour_primary colourless
_exptl_crystal_density_diffrn 2.259
_exptl_crystal_description irregular
_exptl_crystal_F_000 400
_exptl_crystal_size_max 0.06
_exptl_crystal_size_mid 0.05
_exptl_crystal_size_min 0.03
_refine_diff_density_max 0.526
_refine_diff_density_min -0.977
_refine_diff_density_rms 0.109
_refine_ls_extinction_method none
_refine_ls_goodness_of_fit_ref 1.031
_refine_ls_hydrogen_treatment refall
_refine_ls_matrix_type full
_refine_ls_number_parameters 210
_refine_ls_number_reflns 2529
_refine_ls_number_restraints 0
_refine_ls_restrained_S_all 1.031
_refine_ls_R_factor_all 0.0718
_refine_ls_R_factor_gt 0.0471
_refine_ls_shift/su_max 0.000
_refine_ls_shift/su_mean 0.000
_refine_ls_structure_factor_coef Fsqd
_refine_ls_weighting_details 'w=1/[\s^2^(Fo^2^)+(0.0595P)^2^+0.6502P] where P=(Fo^2^+2Fc^2^)/3'
_refine_ls_weighting_scheme calc
_refine_ls_wR_factor_gt 0.1121
_refine_ls_wR_factor_ref 0.1250
_reflns_Friedel_coverage 0.000
_reflns_number_gt 1862
_reflns_number_total 2529
_reflns_threshold_expression 'I > 2\s(I)'
_cod_data_source_file d5ce00956a2.cif
_cod_data_source_block f3cco(oh)nh2_as_1_2
_cod_database_code 7251209
_shelx_shelxl_version_number 2019/3
_chemical_oxdiff_formula 'C4 H3 As F12 N2 O2'
_chemical_oxdiff_usercomment 'EU, 100 K, LT mounting'
_shelx_space_group_comment
;
The symmetry employed for this shelxl refinement is uniquely defined
by the following loop, which should always be used as a source of
symmetry information in preference to the above space-group names.
They are only intended as comments.
;
_shelx_estimated_absorpt_t_max 0.854
_shelx_estimated_absorpt_t_min 0.737
_diffrn_oxdiff_digest_od_ed
;

;
_diffrn_oxdiff_measurement_exp_name F3CCO(OH)NH2_As_1.par
_olex2_refinement_description
;
;
_olex2_exptl_crystal_mounting_method 'MiTeGen loop'
_olex2_submission_special_instructions 'No special instructions were received'
_oxdiff_exptl_absorpt_empirical_details
;
Empirical correction (ABSPACK) includes:
- Absorption correction using spherical harmonics
- Frame scaling
- B-factor correction
;
_oxdiff_exptl_absorpt_empirical_full_max 2.185
_oxdiff_exptl_absorpt_empirical_full_min 0.427

loop_
_space_group_symop_operation_xyz
'x, y, z'
'-x, -y, -z'

loop_
_atom_site_label
_atom_site_type_symbol
_atom_site_fract_x
_atom_site_fract_y
_atom_site_fract_z
_atom_site_U_iso_or_equiv
_atom_site_adp_type
_atom_site_occupancy
_atom_site_site_symmetry_order
_atom_site_calc_flag
_atom_site_refinement_flags_posn
_atom_site_refinement_flags_adp
_atom_site_refinement_flags_occupancy
_atom_site_disorder_assembly
_atom_site_disorder_group
As1 As 0.92140(10) 0.76193(5) 0.52975(5) 0.03549(19) Uani 1 1 d . . . . .
F1 F -0.0863(6) 0.8032(3) 0.1909(3) 0.0557(8) Uani 1 1 d . . . . .
O1 O 0.3848(7) 0.6322(4) 0.2468(3) 0.0443(8) Uani 1 1 d . . . . .
H1 H 0.303(16) 0.512(9) 0.204(7) 0.09(3) Uiso 1 1 d . . . . .
N1 N 0.3752(9) 0.8641(5) 0.3170(4) 0.0418(10) Uani 1 1 d . . . . .
H1A H 0.507(16) 0.889(8) 0.365(6) 0.06(2) Uiso 1 1 d . . . . .
H1B H 0.314(14) 0.927(8) 0.319(6) 0.06(2) Uiso 1 1 d . . . . .
C1 C 0.2825(10) 0.7324(5) 0.2493(4) 0.0402(11) Uani 1 1 d . . . . .
F2 F 0.1148(7) 0.6869(4) 0.0619(3) 0.0658(10) Uani 1 1 d . . . . .
O2 O 0.2485(8) 0.3731(4) 0.1507(3) 0.0570(11) Uani 1 1 d . . . . .
N2 N 0.5570(9) 0.3872(5) 0.2913(4) 0.0416(10) Uani 1 1 d . . . . .
H2A H 0.66(2) 0.343(11) 0.306(9) 0.11(3) Uiso 1 1 d . . . . .
H2B H 0.552(14) 0.476(8) 0.343(6) 0.08(2) Uiso 1 1 d . . . . .
C2 C 0.0423(10) 0.7014(5) 0.1639(5) 0.0443(12) Uani 1 1 d . . . . .
F3 F -0.1256(6) 0.5771(3) 0.1548(3) 0.0536(8) Uani 1 1 d . . . . .
C3 C 0.4023(10) 0.3202(5) 0.1980(4) 0.0417(11) Uani 1 1 d . . . . .
F4 F 0.1557(8) 0.0816(4) 0.1129(3) 0.0692(10) Uani 1 1 d . . . . .
C4 C 0.3948(13) 0.1651(6) 0.1304(5) 0.0542(14) Uani 1 1 d . . . . .
F5 F 0.4708(10) 0.1560(4) 0.0305(3) 0.0794(12) Uani 1 1 d . . . . .
F6 F 0.5520(8) 0.1149(3) 0.1848(3) 0.0621(9) Uani 1 1 d . . . . .
F7 F 0.8475(6) 0.8533(3) 0.4439(3) 0.0497(8) Uani 1 1 d . . . . .
F8 F 1.2358(6) 0.8681(3) 0.5642(3) 0.0452(7) Uani 1 1 d . . . . .
F9 F 1.0099(6) 0.6411(3) 0.4160(3) 0.0483(7) Uani 1 1 d . . . . .
F10 F 0.6070(5) 0.6539(3) 0.4949(2) 0.0414(6) Uani 1 1 d . . . . .
F11 F 0.9936(6) 0.6715(3) 0.6174(3) 0.0469(7) Uani 1 1 d . . . . .
F12 F 0.8260(6) 0.8807(3) 0.6433(3) 0.0490(7) Uani 1 1 d . . . . .

loop_
_atom_site_aniso_label
_atom_site_aniso_U_11
_atom_site_aniso_U_22
_atom_site_aniso_U_33
_atom_site_aniso_U_23
_atom_site_aniso_U_13
_atom_site_aniso_U_12
As1 0.0358(3) 0.0277(3) 0.0421(3) 0.0099(2) -0.0012(2) 0.01110(19)
F1 0.0522(18) 0.0436(16) 0.069(2) 0.0128(15) -0.0088(16) 0.0222(14)
O1 0.0470(19) 0.0346(17) 0.053(2) 0.0129(15) 0.0006(16) 0.0180(15)
N1 0.040(2) 0.033(2) 0.052(3) 0.0115(19) 0.000(2) 0.0147(19)
C1 0.039(2) 0.038(2) 0.045(3) 0.014(2) 0.006(2) 0.014(2)
F2 0.065(2) 0.089(3) 0.0437(18) 0.0219(18) 0.0022(16) 0.022(2)
O2 0.065(2) 0.046(2) 0.055(2) 0.0114(18) -0.0182(19) 0.0186(19)
N2 0.040(2) 0.034(2) 0.046(2) 0.0078(19) -0.0010(19) 0.0099(18)
C2 0.044(3) 0.039(3) 0.047(3) 0.011(2) 0.000(2) 0.013(2)
F3 0.0441(16) 0.0430(16) 0.068(2) 0.0127(15) 0.0010(15) 0.0112(13)
C3 0.047(3) 0.035(2) 0.043(3) 0.012(2) 0.002(2) 0.013(2)
F4 0.086(3) 0.0401(17) 0.062(2) 0.0075(15) -0.0146(19) -0.0005(18)
C4 0.075(4) 0.035(3) 0.045(3) 0.007(2) 0.001(3) 0.011(3)
F5 0.141(4) 0.049(2) 0.054(2) 0.0142(16) 0.027(2) 0.037(2)
F6 0.085(2) 0.0436(17) 0.062(2) 0.0144(15) 0.0070(18) 0.0322(17)
F7 0.0449(16) 0.0411(15) 0.0635(19) 0.0243(14) -0.0106(14) 0.0064(13)
F8 0.0405(15) 0.0351(14) 0.0568(18) 0.0130(13) -0.0029(13) 0.0097(12)
F9 0.0468(16) 0.0401(15) 0.0523(18) 0.0069(13) 0.0100(14) 0.0128(13)
F10 0.0403(15) 0.0347(13) 0.0470(16) 0.0116(12) 0.0003(12) 0.0103(11)
F11 0.0455(16) 0.0434(16) 0.0569(18) 0.0215(14) 0.0006(14) 0.0166(13)
F12 0.0498(17) 0.0406(15) 0.0523(17) 0.0054(13) 0.0019(14) 0.0201(13)

loop_
_atom_type_symbol
_atom_type_description
_atom_type_scat_dispersion_real
_atom_type_scat_dispersion_imag
_atom_type_scat_source
C C 0.0181 0.0091 'International Tables Vol C Tables 4.2.6.8 and 6.1.1.4'
H H 0.0000 0.0000 'International Tables Vol C Tables 4.2.6.8 and 6.1.1.4'
As As -0.9300 1.0051 'International Tables Vol C Tables 4.2.6.8 and 6.1.1.4'
F F 0.0727 0.0534 'International Tables Vol C Tables 4.2.6.8 and 6.1.1.4'
N N 0.0311 0.0180 'International Tables Vol C Tables 4.2.6.8 and 6.1.1.4'
O O 0.0492 0.0322 'International Tables Vol C Tables 4.2.6.8 and 6.1.1.4'

loop_
_exptl_crystal_face_index_h
_exptl_crystal_face_index_k
_exptl_crystal_face_index_l
_exptl_crystal_face_perp_dist
2 3 -4 0.0215
-3 3 -3 0.0183
1 -5 6 0.0228
-2 -4 5 0.0297
2 4 -4 0.0244
-1 2 6 0.0154
0 -5 -2 0.0183
2 -1 -7 0.0212
2 2 4 0.0162
-2 -2 -4 0.0162
0 1 -8 0.0249
3 1 -2 0.0234
0 5 -7 0.0263
1 -7 2 0.0216
0 6 -4 0.0296

loop_
_geom_angle_atom_site_label_1
_geom_angle_atom_site_label_2
_geom_angle_atom_site_label_3
_geom_angle
_geom_angle_site_symmetry_1
_geom_angle_site_symmetry_3
_geom_angle_publ_flag
F7 As1 F8 90.18(14) . . ?
F7 As1 F9 90.07(16) . . ?
F7 As1 F10 90.21(14) . . ?
F7 As1 F11 179.22(15) . . ?
F7 As1 F12 90.05(15) . . ?
F8 As1 F9 90.57(15) . . ?
F8 As1 F10 179.43(13) . . ?
F8 As1 F11 89.97(14) . . ?
F8 As1 F12 90.64(15) . . ?
F9 As1 F10 89.00(14) . . ?
F9 As1 F11 90.69(15) . . ?
F9 As1 F12 178.78(16) . . ?
F10 As1 F11 89.65(14) . . ?
F10 As1 F12 89.79(15) . . ?
F11 As1 F12 89.19(15) . . ?
C1 O1 H1 129(4) . . ?
H1A N1 H1B 113(7) . . ?
C1 N1 H1A 122(5) . . ?
C1 N1 H1B 125(5) . . ?
O1 C1 N1 124.1(5) . . ?
O1 C1 C2 118.7(4) . . ?
N1 C1 C2 117.2(4) . . ?
C3 O2 H1 109(4) . . ?
H2A N2 H2B 121(8) . . ?
C3 N2 H2A 114(7) . . ?
C3 N2 H2B 124(4) . . ?
F1 C2 C1 113.4(4) . . ?
F1 C2 F3 107.7(4) . . ?
F2 C2 F1 108.7(5) . . ?
F2 C2 C1 109.2(4) . . ?
F2 C2 F3 107.0(4) . . ?
F3 C2 C1 110.7(4) . . ?
O2 C3 C4 114.0(4) . . ?
N2 C3 O2 125.8(5) . . ?
N2 C3 C4 120.2(5) . . ?
F4 C4 C3 111.0(5) . . ?
F4 C4 F6 108.2(5) . . ?
F5 C4 C3 109.9(5) . . ?
F5 C4 F4 108.1(5) . . ?
F5 C4 F6 108.4(5) . . ?
F6 C4 C3 111.3(4) . . ?

loop_
_geom_bond_atom_site_label_1
_geom_bond_atom_site_label_2
_geom_bond_distance
_geom_bond_site_symmetry_2
_geom_bond_publ_flag
As1 F7 1.710(3) . ?
As1 F8 1.711(3) . ?
As1 F9 1.714(3) . ?
As1 F10 1.717(3) . ?
As1 F11 1.718(3) . ?
As1 F12 1.720(3) . ?
F1 C2 1.325(6) . ?
O1 H1 1.13(9) . ?
O1 C1 1.247(6) . ?
N1 H1A 0.82(8) . ?
N1 H1B 0.77(8) . ?
N1 C1 1.293(7) . ?
C1 C2 1.518(7) . ?
F2 C2 1.322(7) . ?
O2 H1 1.31(9) . ?
O2 C3 1.283(6) . ?
N2 H2A 0.81(10) . ?
N2 H2B 0.93(8) . ?
N2 C3 1.274(7) . ?
C2 F3 1.337(6) . ?
C3 C4 1.516(7) . ?
F4 C4 1.316(8) . ?
C4 F5 1.312(7) . ?
C4 F6 1.328(7) . ?

loop_
_geom_hbond_atom_site_label_D
_geom_hbond_atom_site_label_H
_geom_hbond_atom_site_label_A
_geom_hbond_distance_DH
_geom_hbond_distance_HA
_geom_hbond_distance_DA
_geom_hbond_angle_DHA
_geom_hbond_site_symmetry_A
_geom_hbond_publ_flag
O1 H1 O2 1.13(9) 1.31(9) 2.426(5) 170(8) . yes
N1 H1A F7 0.82(8) 2.16(8) 2.924(6) 154(7) . yes
N1 H1A F8 0.82(8) 2.38(7) 2.894(5) 121(6) 2_776 yes
N1 H1B F12 0.77(8) 2.16(8) 2.923(5) 170(7) 2_676 yes
N2 H2A F6 0.81(10) 2.24(10) 2.644(5) 111(8) . yes
N2 H2A F11 0.81(10) 2.09(10) 2.841(5) 153(10) 2_766 yes
N2 H2B F9 0.93(8) 2.54(7) 3.005(5) 111(5) . yes
N2 H2B F10 0.93(8) 2.11(8) 3.001(5) 161(6) . yes

loop_
_geom_torsion_atom_site_label_1
_geom_torsion_atom_site_label_2
_geom_torsion_atom_site_label_3
_geom_torsion_atom_site_label_4
_geom_torsion
_geom_torsion_site_symmetry_1
_geom_torsion_site_symmetry_2
_geom_torsion_site_symmetry_3
_geom_torsion_site_symmetry_4
_geom_torsion_publ_flag
O1 C1 C2 F1 164.6(5) . . . . ?
O1 C1 C2 F2 -74.0(6) . . . . ?
O1 C1 C2 F3 43.5(7) . . . . ?
N1 C1 C2 F1 -18.5(7) . . . . ?
N1 C1 C2 F2 102.8(5) . . . . ?
N1 C1 C2 F3 -139.7(5) . . . . ?
O2 C3 C4 F4 -57.8(7) . . . . ?
O2 C3 C4 F5 61.7(7) . . . . ?
O2 C3 C4 F6 -178.3(5) . . . . ?
N2 C3 C4 F4 124.0(6) . . . . ?
N2 C3 C4 F5 -116.5(6) . . . . ?
N2 C3 C4 F6 3.5(8) . . . . ?

loop_
_exptl_oxdiff_crystal_face_indexfrac_h
_exptl_oxdiff_crystal_face_indexfrac_k
_exptl_oxdiff_crystal_face_indexfrac_l
_exptl_oxdiff_crystal_face_x
_exptl_oxdiff_crystal_face_y
_exptl_oxdiff_crystal_face_z
2.4292 3.1248 -4.2357 0.0301 0.1350 0.9904
-3.0374 2.6449 -3.3407 -0.2249 -0.9429 -0.2457
1.3672 -4.9259 6.4276 0.2081 0.8657 -0.4553
-2.1923 -3.5156 4.7395 -0.0072 -0.0397 -0.9992
1.9877 4.1693 -4.1838 0.1415 -0.0206 0.9897
-1.3255 1.8055 6.4824 0.9024 -0.1171 -0.4146
-0.4003 -4.8594 -2.3938 -0.9023 0.1189 -0.4145
1.6670 -0.6764 -6.8687 -0.7884 0.1018 0.6067
2.0638 1.6850 3.8635 0.7696 0.4902 0.4092
-2.0638 -1.6850 -3.8635 -0.7696 -0.4902 -0.4092
-0.2789 1.4443 -7.9493 -0.7569 -0.4842 0.4390
3.2030 0.8947 -1.7629 0.0821 0.5409 0.8370
-0.4378 5.4330 -6.5067 -0.1034 -0.7060 0.7007
1.2489 -6.5087 2.0510 -0.5018 0.7552 -0.4218
-0.1421 6.4484 -3.5021 0.3868 -0.5807 0.7164
